data_1506674
loop_
_publ_author_name
'Huang, Shenlin'
'Pan, Yuanjiang'
'Zhu, Yulin'
'Wu, Anxin'

_publ_section_title
;
 A novel three-component one-pot reaction involving alkynes, urea or
 thiourea, and aldehydes.
;
_journal_issue 17
_journal_name_full 'Organic letters'
_journal_page_first 3797
_journal_page_last 3799
_journal_paper_doi 10.1021/ol051458e
_journal_volume 7
_journal_year 2005
_chemical_formula_moiety 'C20 H18 F4 N2 O3 '
_chemical_formula_sum 'C20 H18 F4 N2 O3'
_chemical_formula_weight 410.37
_space_group_IT_number 15
_symmetry_cell_setting monoclinic
_symmetry_Int_Tables_number 15
_symmetry_space_group_name_Hall '-C 2yc'
_symmetry_space_group_name_H-M 'C 1 2/c 1'
_cell_angle_alpha 90
_cell_angle_beta 118.072(1)
_cell_angle_gamma 90
_cell_formula_units_Z 8
_cell_length_a 26.939(1)
_cell_length_b 8.9373(3)
_cell_length_c 18.5928(7)
_cell_measurement_reflns_used 10198
_cell_measurement_temperature 295(1)
_cell_measurement_theta_max 27.5
_cell_measurement_theta_min 2.5
_cell_volume 3949.8(3)
_computing_cell_refinement PROCESS-AUTO
_computing_data_collection PROCESS-AUTO
_computing_data_reduction CrystalStructure
_computing_publication_material 'CrystalStructure 3.6.0'
_computing_structure_refinement CRYSTALS
_computing_structure_solution SHELXS97
_diffrn_detector_area_resol_mean 10.00
_diffrn_measured_fraction_theta_full 0.9995
_diffrn_measured_fraction_theta_max 0.9979
_diffrn_measurement_device_type 'Rigaku RAXIS-RAPID'
_diffrn_measurement_method \w
_diffrn_radiation_type 'Mo K\a'
_diffrn_radiation_wavelength 0.7107
_diffrn_reflns_av_R_equivalents 0.059
_diffrn_reflns_limit_h_max 34
_diffrn_reflns_limit_h_min -34
_diffrn_reflns_limit_k_max 11
_diffrn_reflns_limit_k_min -10
_diffrn_reflns_limit_l_max 24
_diffrn_reflns_limit_l_min -24
_diffrn_reflns_number 19172
_diffrn_reflns_theta_full 26.00
_diffrn_reflns_theta_max 27.47
_exptl_absorpt_coefficient_mu 0.118
_exptl_absorpt_correction_T_max 0.979
_exptl_absorpt_correction_T_min 0.929
_exptl_absorpt_correction_type multi-scan
_exptl_absorpt_process_details
;
    Higashi, T. (1995). Program for Absorption Correction.
    Rigaku Corporation, Tokyo, Japan.
;
_exptl_crystal_colour colorless
_exptl_crystal_density_diffrn 1.380
_exptl_crystal_density_method 'not measured'
_exptl_crystal_description block
_exptl_crystal_F_000 1696.00
_exptl_crystal_size_max 0.30
_exptl_crystal_size_mid 0.22
_exptl_crystal_size_min 0.18
_refine_diff_density_max 0.66
_refine_diff_density_min -0.43
_refine_ls_extinction_coef 111(62)
_refine_ls_extinction_method 'Larson (1970) Crystallographic Computing eq. 22'
_refine_ls_goodness_of_fit_ref 1.011
_refine_ls_hydrogen_treatment constr
_refine_ls_number_parameters 263
_refine_ls_number_reflns 2197
_refine_ls_R_factor_gt 0.0870
_refine_ls_shift/su_max 0.0040
_refine_ls_structure_factor_coef Fsqd
_refine_ls_weighting_details 'w = 1/[0.0057Fo^2^ + 4.0000\s(Fo^2^) + 0.5000]/(4Fo^2^)'
_refine_ls_weighting_scheme calc
_refine_ls_wR_factor_ref 0.2230
_reflns_number_gt 2197
_reflns_number_total 4528
_reflns_threshold_expression F^2^>2.0\s(F^2^)
_cod_data_source_file ol051458esi20050622_122014.cif
_cod_data_source_block '_HSL-1____________________'
_cod_original_cell_volume 3949.9(3)
_cod_original_formula_sum 'C20 H18 F4 N2 O3 '
_cod_database_code 1506674

loop_
_symmetry_equiv_pos_site_id
_symmetry_equiv_pos_as_xyz
1 +X,+Y,+Z
2 -X,+Y,1/2-Z
3 -X,-Y,-Z
4 +X,-Y,1/2+Z
5 1/2+X,1/2+Y,+Z
6 1/2-X,1/2+Y,1/2-Z
7 1/2-X,1/2-Y,-Z
8 1/2+X,1/2-Y,1/2+Z

loop_
_atom_site_label
_atom_site_type_symbol
_atom_site_fract_x
_atom_site_fract_y
_atom_site_fract_z
_atom_site_U_iso_or_equiv
_atom_site_adp_type
_atom_site_occupancy
_atom_site_symmetry_multiplicity
_atom_site_calc_flag
_atom_site_refinement_flags
F1 F 0.0618(1) 0.4250(5) 0.6238(3) 0.126(2) Uani 1.00 1 d .
F2 F 0.1840(3) 1.1741(9) 0.4026(4) 0.249(4) Uani 1.00 1 d .
F3 F 0.1250(2) 1.0820(8) 0.4250(6) 0.250(3) Uani 1.00 1 d .
F4 F 0.1718(4) 1.2324(6) 0.4955(4) 0.237(4) Uani 1.00 1 d .
O1 O 0.3728(1) 0.6624(4) 0.7268(2) 0.071(1) Uani 1.00 1 d .
O2 O 0.2053(2) 0.9535(5) 0.5642(2) 0.093(1) Uani 1.00 1 d .
O3 O 0.2526(2) 0.9654(4) 0.4945(3) 0.088(1) Uani 1.00 1 d .
N1 N 0.2835(2) 0.7593(4) 0.6716(2) 0.062(1) Uani 1.00 1 d .
N2 N 0.3406(2) 0.8032(5) 0.6146(3) 0.075(1) Uani 1.00 1 d .
C1 C 0.2720(2) 0.7084(5) 0.7376(3) 0.056(1) Uani 1.00 1 d .
C2 C 0.3176(2) 0.6060(5) 0.7914(3) 0.060(1) Uani 1.00 1 d .
C3 C 0.3638(2) 0.5854(5) 0.7855(3) 0.060(1) Uani 1.00 1 d .
C4 C 0.3315(2) 0.7419(5) 0.6711(3) 0.061(2) Uani 1.00 1 d .
C5 C 0.2139(2) 0.6338(5) 0.7023(3) 0.054(1) Uani 1.00 1 d .
C6 C 0.1932(2) 0.5446(5) 0.6346(3) 0.064(2) Uani 1.00 1 d .
C7 C 0.1412(2) 0.4725(6) 0.6066(3) 0.077(2) Uani 1.00 1 d .
C8 C 0.1120(2) 0.4937(6) 0.6496(4) 0.088(2) Uani 1.00 1 d .
C9 C 0.1324(2) 0.5835(6) 0.7175(4) 0.084(2) Uani 1.00 1 d .
C10 C 0.1827(2) 0.6536(6) 0.7437(3) 0.074(2) Uani 1.00 1 d .
C11 C 0.4118(2) 0.4872(5) 0.8355(3) 0.063(2) Uani 1.00 1 d .
C12 C 0.4174(2) 0.4272(7) 0.9073(3) 0.076(2) Uani 1.00 1 d .
C13 C 0.4609(2) 0.3320(7) 0.9526(4) 0.091(2) Uani 1.00 1 d .
C14 C 0.5001(2) 0.2946(7) 0.9279(4) 0.097(2) Uani 1.00 1 d .
C15 C 0.4950(3) 0.3535(9) 0.8564(4) 0.106(2) Uani 1.00 1 d .
C16 C 0.4510(2) 0.4503(7) 0.8105(4) 0.087(2) Uani 1.00 1 d .
C17 C 0.3922(2) 0.7864(6) 0.6070(4) 0.091(2) Uani 1.00 1 d .
C18 C 0.4277(4) 0.9257(9) 0.6368(7) 0.162(4) Uani 1.00 1 d .
C19 C 0.2155(2) 1.0023(6) 0.5104(3) 0.064(2) Uani 1.00 1 d .
C20 C 0.1767(2) 1.1170(6) 0.4596(3) 0.086(2) Uani 1.00 1 d .
H1 H 0.2564 0.8020 0.6303 0.077 Uiso 1.00 1 c R
H2 H 0.3147 0.8590 0.5789 0.098 Uiso 1.00 1 c R
H3 H 0.2721 0.7957 0.7696 0.069 Uiso 1.00 1 c R
H4 H 0.3123 0.5490 0.8323 0.071 Uiso 1.00 1 c R
H5 H 0.2152 0.5310 0.6055 0.079 Uiso 1.00 1 c R
H6 H 0.1259 0.4083 0.5582 0.089 Uiso 1.00 1 c R
H7 H 0.1102 0.5955 0.7464 0.110 Uiso 1.00 1 c R
H8 H 0.1975 0.7185 0.7918 0.096 Uiso 1.00 1 c R
H9 H 0.3901 0.4541 0.9258 0.089 Uiso 1.00 1 c R
H10 H 0.4642 0.2896 1.0032 0.104 Uiso 1.00 1 c R
H11 H 0.5315 0.2274 0.9606 0.109 Uiso 1.00 1 c R
H12 H 0.5222 0.3252 0.8376 0.128 Uiso 1.00 1 c R
H13 H 0.4482 0.4939 0.7604 0.107 Uiso 1.00 1 c R
H14 H 0.4131 0.7022 0.6405 0.121 Uiso 1.00 1 c R
H15 H 0.3829 0.7674 0.5507 0.121 Uiso 1.00 1 c R
H16 H 0.4180 0.9925 0.5917 0.211 Uiso 1.00 1 c R
H17 H 0.4668 0.8992 0.6598 0.211 Uiso 1.00 1 c R
H18 H 0.4210 0.9741 0.6775 0.211 Uiso 1.00 1 c R

loop_
_atom_site_aniso_label
_atom_site_aniso_U_11
_atom_site_aniso_U_22
_atom_site_aniso_U_33
_atom_site_aniso_U_12
_atom_site_aniso_U_13
_atom_site_aniso_U_23
F1 0.062(2) 0.141(3) 0.170(4) -0.022(2) 0.051(3) 0.020(3)
F2 0.258(7) 0.356(9) 0.209(6) 0.190(7) 0.173(6) 0.207(7)
F3 0.098(4) 0.196(6) 0.34(1) 0.029(4) 0.012(5) 0.117(7)
F4 0.37(1) 0.121(4) 0.195(6) 0.116(6) 0.117(7) 0.022(4)
O1 0.060(2) 0.082(2) 0.078(2) 0.005(2) 0.039(2) 0.013(2)
O2 0.088(3) 0.133(3) 0.079(2) 0.029(2) 0.056(2) 0.030(2)
O3 0.102(3) 0.097(3) 0.095(3) 0.018(2) 0.070(3) 0.011(2)
N1 0.053(2) 0.070(2) 0.068(3) -0.004(2) 0.033(2) 0.006(2)
N2 0.069(3) 0.089(3) 0.086(3) -0.003(2) 0.052(3) 0.014(2)
C1 0.057(3) 0.064(3) 0.053(3) -0.000(2) 0.029(3) -0.006(2)
C2 0.054(3) 0.073(3) 0.051(3) -0.003(2) 0.023(2) -0.002(2)
C3 0.057(3) 0.068(3) 0.059(3) -0.010(2) 0.031(3) -0.007(2)
C4 0.059(3) 0.056(3) 0.071(3) -0.010(2) 0.034(3) -0.002(3)
C5 0.053(3) 0.060(3) 0.056(3) 0.007(2) 0.031(2) 0.009(2)
C6 0.057(3) 0.073(3) 0.067(3) -0.004(3) 0.034(3) -0.001(3)
C7 0.061(3) 0.083(4) 0.078(4) -0.008(3) 0.025(3) -0.003(3)
C8 0.047(3) 0.096(4) 0.116(5) 0.004(3) 0.036(4) 0.031(4)
C9 0.064(4) 0.109(4) 0.101(5) 0.009(3) 0.056(4) 0.021(4)
C10 0.072(4) 0.086(3) 0.083(4) 0.008(3) 0.053(3) 0.007(3)
C11 0.049(3) 0.078(3) 0.058(3) -0.006(3) 0.022(3) -0.006(3)
C12 0.061(3) 0.096(4) 0.067(3) 0.002(3) 0.025(3) 0.001(3)
C13 0.072(4) 0.119(5) 0.069(4) 0.001(4) 0.023(3) 0.016(4)
C14 0.060(4) 0.117(5) 0.096(5) 0.017(3) 0.022(4) 0.013(4)
C15 0.066(4) 0.153(6) 0.101(5) 0.022(4) 0.040(4) 0.022(5)
C16 0.062(4) 0.121(5) 0.083(4) 0.014(3) 0.039(3) 0.020(4)
C17 0.082(4) 0.107(4) 0.113(5) 0.005(3) 0.069(4) 0.017(4)
C18 0.105(6) 0.202(8) 0.22(1) -0.057(7) 0.112(7) -0.056(8)
C19 0.058(3) 0.077(3) 0.066(3) -0.004(3) 0.036(3) -0.010(3)
C20 0.072(4) 0.107(5) 0.080(4) 0.012(4) 0.038(4) 0.015(4)

loop_
_atom_type_symbol
_atom_type_description
_atom_type_scat_dispersion_real
_atom_type_scat_dispersion_imag
_atom_type_scat_source
C C 0.003 0.002
;
International Tables for Crystallography
(1992, Vol. C, Tables 4.2.6.8 and 6.1.1.4)
;
H H 0.000 0.000
;
International Tables for Crystallography
(1992, Vol. C, Table 6.1.1.4)
;
O O 0.011 0.006
;
International Tables for Crystallography
(1992, Vol. C, Tables 4.2.6.8 and 6.1.1.4)
;
N N 0.006 0.003
;
International Tables for Crystallography
(1992, Vol. C, Tables 4.2.6.8 and 6.1.1.4)
;
F F 0.017 0.010
;
International Tables for Crystallography
(1992, Vol. C, Tables 4.2.6.8 and 6.1.1.4)
;

loop_
_geom_angle_atom_site_label_1
_geom_angle_atom_site_label_2
_geom_angle_atom_site_label_3
_geom_angle
F1 C8 C7 118.9(5)
F1 C8 C9 119.4(7)
F2 C20 F3 104.0(6)
F2 C20 F4 102.0(6)
F2 C20 C19 118.7(7)
F3 C20 F4 96.0(7)
F3 C20 C19 116.0(6)
F4 C20 C19 116.9(5)
O1 C3 C2 120.9(4)
C4 O1 C3 119.0(5)
O1 C3 C11 111.1(5)
O1 C4 N1 122.2(5)
O1 C4 N2 116.7(5)
O2 C19 O3 128.6(5)
O2 C19 C20 114.3(6)
O3 C19 C20 117.1(6)
N1 C1 C2 108.8(5)
C4 N1 C1 124.4(4)
N1 C1 C5 110.4(3)
N1 C4 N2 121.1(4)
C17 N2 C4 125.4(4)
N2 C17 C18 110.3(6)
C1 C2 C3 123.2(5)
C5 C1 C2 112.0(4)
C1 C5 C10 117.8(4)
C1 C5 C6 122.6(5)
C2 C3 C11 128.0(5)
C3 C11 C16 120.9(5)
C3 C11 C12 120.4(6)
C5 C6 C7 120.9(6)
C10 C5 C6 119.5(5)
C5 C10 C9 120.2(5)
C6 C7 C8 117.8(5)
C7 C8 C9 121.7(5)
C8 C9 C10 119.8(7)
C16 C11 C12 118.6(5)
C11 C12 C13 120.6(7)
C11 C16 C15 120.7(6)
C12 C13 C14 121.0(6)
C13 C14 C15 119.1(6)
C14 C15 C16 119.9(7)
H1 N1 C1 117.2813
N1 C1 H3 108.5878
H1 N1 C4 118.2700
H2 N2 C4 118.1350
H2 N2 C17 116.4874
N2 C17 H14 107.9262
N2 C17 H15 110.2014
H3 C1 C2 108.5544
C1 C2 H4 118.0368
H3 C1 C5 108.3681
H4 C2 C3 118.7315
C5 C6 H5 119.3397
C5 C10 H8 119.3125
C6 C7 H6 121.7447
H5 C6 C7 119.7292
H6 C7 C8 120.4458
C8 C9 H7 119.0548
H7 C9 C10 121.0991
C9 C10 H8 120.4880
C11 C12 H9 119.1334
C11 C16 H13 119.7534
H9 C12 C13 120.2489
C12 C13 H10 119.6927
H10 C13 C14 119.3122
C13 C14 H11 120.9726
C14 C15 H12 119.6676
H11 C14 C15 119.9374
C15 C16 H13 119.4977
H12 C15 C16 120.4017
H14 C17 C18 109.1673
H15 C17 C18 109.7434
C17 C18 H18 109.7851
C17 C18 H16 109.1341
C17 C18 H17 109.4870
H15 C17 H14 109.4598
H18 C18 H16 109.4716
H17 C18 H16 109.4713
H18 C18 H17 109.4775

loop_
_geom_bond_atom_site_label_1
_geom_bond_atom_site_label_2
_geom_bond_distance
F1 C8 1.351(7)
F2 C20 1.270(8)
F3 C20 1.269(8)
F4 C20 1.269(9)
O1 C3 1.405(7)
O1 C4 1.316(5)
O2 C19 1.233(8)
O3 C19 1.215(9)
N1 C1 1.472(8)
N1 C4 1.305(8)
N2 C4 1.308(8)
N2 C17 1.468(9)
C1 C2 1.479(6)
C1 C5 1.537(6)
C2 C3 1.313(9)
C3 C11 1.475(6)
C5 C6 1.367(7)
C5 C10 1.390(8)
C6 C7 1.400(8)
C7 C8 1.370(9)
C8 C9 1.374(8)
C9 C10 1.359(8)
C11 C12 1.379(9)
C11 C16 1.380(9)
C12 C13 1.370(8)
C13 C14 1.380(9)
C14 C15 1.380(9)
C15 C16 1.390(8)
C17 C18 1.510(8)
C19 C20 1.452(7)
N1 H1 0.8600
N2 H2 0.8600
C1 H3 0.9800
C2 H4 0.9800
C6 H5 0.9800
C7 H6 0.9800
C9 H7 0.9800
C10 H8 0.9800
C12 H9 0.9800
C13 H10 0.9800
C14 H11 0.9800
C15 H12 0.9800
C16 H13 0.9800
C17 H14 0.9700
C17 H15 0.9700
C18 H16 0.9600
C18 H17 0.9600
C18 H18 0.9600

loop_
_geom_contact_atom_site_label_1
_geom_contact_atom_site_label_2
_geom_contact_distance
_geom_contact_site_symmetry_2
F1 O1 3.424(5) 54606
F1 C3 3.591(6) 54606
F1 C7 2.346(8) .
F1 C9 2.354(6) .
F1 C10 3.594(6) .
F2 F3 2.00(1) .
F2 F4 1.97(1) .
F2 O2 3.408(9) .
F2 O3 2.615(8) .
F2 C19 2.344(9) .
F3 F4 1.886(9) .
F3 O1 3.59(1) 56607
F3 O2 2.725(8) .
F3 O3 3.224(7) .
F3 C14 3.56(1) 46408
F3 C15 3.163(9) 46408
F3 C17 3.340(9) 56607
F3 C19 2.309(7) .
F4 O2 2.752(7) .
F4 O3 3.24(1) .
F4 C7 3.34(1) 56501
F4 C19 2.320(9) .
O1 F1 3.424(5) 55606
O1 F3 3.59(1) 56607
O1 N1 2.294(5) .
O1 N2 2.233(6) .
O1 C1 2.844(7) .
O1 C2 2.365(8) .
O1 C11 2.375(6) .
O1 C16 2.715(6) .
O1 C17 2.748(9) .
O1 C18 3.59(1) .
O2 O3 2.205(8) .
O2 N1 2.735(5) .
O2 N2 3.571(7) .
O2 C2 3.318(8) 55606
O2 C4 3.566(6) .
O2 C12 3.595(9) 55606
O2 C20 2.258(7) .
O3 N1 3.513(6) .
O3 N1 3.418(6) 56607
O3 N2 2.779(5) .
O3 N2 3.374(5) 56607
O3 C4 3.567(6) .
O3 C4 3.388(6) 56607
O3 C6 3.347(9) 56607
O3 C20 2.278(7) .
N1 O3 3.418(6) 56607
N1 N2 2.275(8) .
N1 C2 2.400(6) .
N1 C3 2.696(5) .
N1 C5 2.472(7) .
N1 C6 2.915(7) .
N1 C19 3.447(6) .
N2 O3 3.374(5) 56607
N2 C3 3.523(7) .
N2 C18 2.44(1) .
N2 C19 3.483(6) .
N2 C19 3.440(6) 56607
C1 C3 2.457(7) .
C1 C4 2.458(9) .
C1 C6 2.548(6) .
C1 C10 2.510(9) .
C2 O2 3.318(8) 54606
C2 C4 2.721(8) .
C2 C5 2.501(6) .
C2 C6 3.291(6) .
C2 C10 3.336(8) .
C2 C11 2.507(7) .
C2 C12 2.997(7) .
C3 F1 3.591(6) 55606
C3 C4 2.344(7) .
C3 C12 2.477(7) .
C3 C16 2.483(8) .
C4 O3 3.388(6) 56607
C4 C9 3.559(7) 55606
C4 C17 2.47(1) .
C4 C18 3.37(1) .
C5 C7 2.407(6) .
C5 C8 2.744(7) .
C5 C9 2.385(9) .
C6 O3 3.347(9) 56607
C6 C8 2.375(9) .
C6 C9 2.75(1) .
C6 C10 2.384(9) .
C7 F4 3.34(1) 54501
C7 C9 2.40(1) .
C7 C10 2.772(8) .
C8 C10 2.365(7) .
C9 C4 3.559(7) 54606
C11 C13 2.388(7) .
C11 C14 2.781(7) .
C11 C15 2.406(9) .
C12 O2 3.595(9) 54606
C12 C14 2.390(9) .
C12 C15 2.75(1) .
C12 C16 2.37(1) .
C13 C15 2.37(1) .
C13 C16 2.74(1) .
C14 F3 3.56(1) 56508
C14 C16 2.394(8) .
C15 F3 3.163(9) 56508
C17 F3 3.340(9) 56607
C19 N2 3.440(6) 56607
F1 H6 2.5446 .
F1 H7 2.5344 .
F1 H10 3.1728 45408
F1 H11 3.5167 55606
F1 H11 3.0650 45408
F1 H17 2.9441 44505
F1 H18 3.5276 54606
F2 H5 3.3376 56607
F3 H9 3.1967 55606
F3 H11 3.3546 46408
F3 H12 2.6007 46408
F3 H13 3.1360 56607
F3 H14 2.7951 56607
F3 H15 3.1765 56607
F4 H4 3.4394 55606
F4 H5 3.2287 56501
F4 H6 2.5910 56501
F4 H11 3.5398 46408
O1 H1 3.0506 .
O1 H2 3.0075 .
O1 H3 3.3819 .
O1 H4 3.2467 .
O1 H13 2.3646 .
O1 H14 2.3489 .
O1 H15 3.5362 .
O1 H18 3.3772 .
O2 H1 1.9101 .
O2 H2 2.9518 .
O2 H4 2.3487 55606
O2 H9 2.6620 55606
O2 H15 3.0548 56607
O3 H1 2.8760 .
O3 H1 3.2585 56607
O3 H2 1.9225 .
O3 H2 3.3499 56607
O3 H5 2.3940 56607
N1 H2 2.4147 .
N1 H3 2.0120 .
N1 H4 3.2994 .
N1 H5 2.6328 .
N2 H1 2.4188 .
N2 H7 3.4693 55606
N2 H14 1.9930 .
N2 H15 2.0196 .
N2 H16 2.8677 .
N2 H17 3.2103 .
N2 H18 2.4514 .
C1 H1 2.0171 .
C1 H4 2.1236 .
C1 H5 2.7114 .
C1 H8 2.6392 .
C2 H1 3.1793 .
C2 H3 2.0173 .
C2 H3 3.4977 54606
C2 H5 3.3207 .
C2 H8 3.3913 .
C2 H9 2.7041 .
C3 H1 3.5472 .
C3 H3 3.0050 .
C3 H4 1.9803 .
C3 H9 2.6357 .
C3 H13 2.6565 .
C4 H1 1.8722 .
C4 H2 1.8735 .
C4 H3 2.9822 .
C4 H5 3.3548 .
C4 H7 3.5418 55606
C4 H13 3.5559 .
C4 H14 2.5420 .
C4 H15 3.1458 .
C4 H18 3.1422 .
C5 H1 2.6091 .
C5 H3 2.0667 .
C5 H3 3.0603 54606
C5 H4 2.7238 .
C5 H5 2.0351 .
C5 H6 3.2982 .
C5 H7 3.2794 .
C5 H8 2.0577 .
C6 H1 2.8857 .
C6 H3 3.2907 .
C6 H3 2.7260 54606
C6 H4 3.5650 .
C6 H6 2.0889 .
C6 H8 3.2644 .
C6 H15 3.5001 56607
C7 H3 2.8615 54606
C7 H5 2.0690 .
C7 H7 3.2732 .
C7 H11 3.4279 45408
C7 H15 3.5494 56607
C7 H16 3.2719 56607
C8 H3 3.2743 54606
C8 H5 3.2634 .
C8 H6 2.0517 .
C8 H7 2.0388 .
C8 H8 3.2558 .
C9 H3 3.5664 54606
C9 H6 3.2822 .
C9 H8 2.0396 .
C9 H18 3.0784 54606
C10 H3 2.5596 .
C10 H3 3.4725 54606
C10 H4 3.2189 .
C10 H5 3.2685 .
C10 H7 2.0456 .
C11 H4 2.7096 .
C11 H9 2.0439 .
C11 H10 3.2704 .
C11 H12 3.2911 .
C11 H13 2.0498 .
C12 H4 2.7265 .
C12 H10 2.0415 .
C12 H11 3.2775 .
C12 H13 3.2598 .
C13 H9 2.0470 .
C13 H11 2.0589 .
C13 H12 3.2579 .
C13 H15 3.4873 56504
C14 H6 3.5937 55508
C14 H9 3.2739 .
C14 H10 2.0426 .
C14 H12 2.0463 .
C14 H13 3.2752 .
C15 H7 3.4503 54606
C15 H10 3.2558 .
C15 H11 2.0488 .
C15 H12 3.4217 65602
C15 H13 2.0574 .
C15 H13 3.4284 65602
C16 H7 3.4994 54606
C16 H9 3.2561 .
C16 H11 3.2802 .
C16 H12 2.0666 .
C16 H12 3.3508 65602
C16 H13 3.5555 65602
C17 H2 2.0051 .
C17 H10 3.3891 56404
C17 H16 2.0356 .
C17 H17 2.0399 .
C17 H18 2.0433 .
C18 H2 2.7748 .
C18 H6 3.5358 56607
C18 H7 3.1853 55606
C18 H14 2.0432 .
C18 H15 2.0500 .
C18 H17 3.5103 65602
C19 H1 2.6595 .
C19 H2 2.6841 .
C19 H2 3.5458 56607
C19 H4 3.3674 55606
C19 H5 3.4664 56607
C19 H9 3.5836 55606
C19 H15 3.3594 56607
H1 O3 3.2585 56607
H2 O3 3.3499 56607
H2 C19 3.5458 56607
H3 C2 3.4977 55606
H3 C5 3.0603 55606
H3 C6 2.7260 55606
H3 C7 2.8615 55606
H3 C8 3.2743 55606
H3 C9 3.5664 55606
H3 C10 3.4725 55606
H4 F4 3.4394 54606
H4 O2 2.3487 54606
H4 C19 3.3674 54606
H5 F2 3.3376 56607
H5 F4 3.2287 54501
H5 O3 2.3940 56607
H5 C19 3.4664 56607
H6 F4 2.5910 54501
H6 C14 3.5937 45408
H6 C18 3.5358 56607
H7 N2 3.4693 54606
H7 C4 3.5418 54606
H7 C15 3.4503 55606
H7 C16 3.4994 55606
H7 C18 3.1853 54606
H9 F3 3.1967 54606
H9 O2 2.6620 54606
H9 C19 3.5836 54606
H10 F1 3.1728 55508
H10 C17 3.3891 56504
H11 F1 3.5167 54606
H11 F1 3.0650 55508
H11 F3 3.3546 56508
H11 F4 3.5398 56508
H11 C7 3.4279 55508
H12 F3 2.6007 56508
H12 C15 3.4217 65602
H12 C16 3.3508 65602
H13 F3 3.1360 56607
H13 C15 3.4284 65602
H13 C16 3.5555 65602
H14 F3 2.7951 56607
H15 F3 3.1765 56607
H15 O2 3.0548 56607
H15 C6 3.5001 56607
H15 C7 3.5494 56607
H15 C13 3.4873 56404
H15 C19 3.3594 56607
H16 C7 3.2719 56607
H17 F1 2.9441 55505
H17 C18 3.5103 65602
H18 F1 3.5276 55606
H18 C9 3.0784 55606

loop_
_geom_torsion_atom_site_label_1
_geom_torsion_atom_site_label_2
_geom_torsion_atom_site_label_3
_geom_torsion_atom_site_label_4
_geom_torsion
C4 O1 C3 C2 -8.3(6)
C3 O1 C4 N1 4.4(6)
C3 O1 C4 N2 -175.5(4)
C4 N1 C1 C2 -13.2(6)
C1 N1 C4 O1 7.2(7)
C1 N1 C4 N2 -172.9(4)
C17 N2 C4 O1 2.1(7)
C17 N2 C4 N1 -177.9(4)
C4 N2 C17 C18 -103.4(7)
N1 C1 C2 C3 9.1(6)
N1 C1 C5 C6 38.2(6)
C1 C2 C3 O1 0.6(7)
O1 C3 C11 C12 165.7(4)
C1 C5 C6 C7 176.7(4)
C1 C5 C10 C9 -176.5(4)
C5 C6 C7 C8 -0.3(7)
C6 C7 C8 F1 -179.9(4)
F1 C8 C9 C10 -179.7(5)
C8 C9 C10 C5 -0.4(8)
C3 C11 C12 C13 177.9(5)
C3 C11 C16 C15 -177.7(5)
C11 C12 C13 C14 0.3(7)
C12 C13 C14 C15 -0.4(8)
C13 C14 C15 C16 0.5(9)
C14 C15 C16 C11 -0.6(9)
O2 C19 C20 F2 179.8(5)
O2 C19 C20 F3 -55.3(8)
O2 C19 C20 F4 56.9(9)
O3 C19 C20 F2 -1.2(7)
O3 C19 C20 F3 123.7(8)
O3 C19 C20 F4 -124.1(8)
